data_4350410
loop_
_publ_author_name
'Mikata, Yuji'
'Wakamatsu, Motoko'
'Kawamura, Ayano'
'Yamanaka, Natsuko'
'Yano, Shigenobu'
'Odani, Akira'
'Morihiro, Kazuko'
'Tamotsu, Satoshi'

_publ_section_title
;
 Methoxy-substituted TQEN family of fluorescent zinc sensors.
;
_journal_issue 23
_journal_name_full 'Inorganic chemistry'
_journal_page_first 9262
_journal_page_last 9268
_journal_paper_doi 10.1021/ic060810x
_journal_volume 45
_journal_year 2006
_chemical_formula_moiety 'C46 H44 N6 O4 '
_chemical_formula_sum 'C46 H44 N6 O4'
_chemical_formula_weight 744.89
_space_group_IT_number 15
_space_group_name_Hall '-C 2yc'
_space_group_name_H-M_alt 'C 1 2/c 1'
_symmetry_cell_setting monoclinic
_symmetry_Int_Tables_number 15
_symmetry_space_group_name_Hall '-C 2yc'
_symmetry_space_group_name_H-M 'C 1 2/c 1'
_cell_angle_alpha 90
_cell_angle_beta 95.677(2)
_cell_angle_gamma 90
_cell_formula_units_Z 4
_cell_length_a 12.6761(5)
_cell_length_b 12.7480(5)
_cell_length_c 24.1580(11)
_cell_measurement_reflns_used 3323
_cell_measurement_temperature 173.1
_cell_measurement_theta_max 28.7
_cell_measurement_theta_min 1.7
_cell_volume 3884.7(3)
_computing_cell_refinement CrystalClear
_computing_data_collection CrystalClear
_computing_data_reduction CrystalStructure
_computing_publication_material 'CrystalStructure 3.6.0'
_computing_structure_refinement SHELXL
_computing_structure_solution SHELXS97
_diffrn_detector_area_resol_mean 7.31
_diffrn_measured_fraction_theta_full 0.9983
_diffrn_measured_fraction_theta_max 0.9983
_diffrn_measurement_device_type 'Rigaku Mercury'
_diffrn_measurement_method omega
_diffrn_radiation_type 'Mo Kalpha'
_diffrn_radiation_wavelength 0.7107
_diffrn_reflns_av_R_equivalents 0.028
_diffrn_reflns_limit_h_max 16
_diffrn_reflns_limit_h_min -17
_diffrn_reflns_limit_k_max 17
_diffrn_reflns_limit_k_min -17
_diffrn_reflns_limit_l_max 32
_diffrn_reflns_limit_l_min -32
_diffrn_reflns_number 21033
_diffrn_reflns_theta_full 28.69
_diffrn_reflns_theta_max 28.69
_exptl_absorpt_coefficient_mu 0.083
_exptl_absorpt_correction_T_max 0.984
_exptl_absorpt_correction_T_min 0.867
_exptl_absorpt_correction_type multi-scan
_exptl_absorpt_process_details 'Jacobson, R. (1998) Private communication'
_exptl_crystal_colour colorless
_exptl_crystal_density_diffrn 1.274
_exptl_crystal_density_method 'not measured'
_exptl_crystal_description unknown
_exptl_crystal_F_000 1576.00
_exptl_crystal_size_max 0.30
_exptl_crystal_size_mid 0.20
_exptl_crystal_size_min 0.20
_refine_diff_density_max 0.24
_refine_diff_density_min -0.20
_refine_ls_extinction_method none
_refine_ls_goodness_of_fit_ref 1.054
_refine_ls_hydrogen_treatment refall
_refine_ls_number_parameters 342
_refine_ls_number_reflns 5002
_refine_ls_R_factor_gt 0.0520
_refine_ls_shift/su_max 0.0000
_refine_ls_structure_factor_coef Fsqd
_refine_ls_weighting_details 'w = 1/[sigma^2^(Fo^2^)+(0.0362P)^2^+4.3364P] where P=(Fo^2^+2Fc^2^)/3'
_refine_ls_weighting_scheme calc
_refine_ls_wR_factor_ref 0.1180
_reflns_number_gt 3715
_reflns_number_total 5002
_reflns_threshold_expression F^2^>2.0sigma(F^2^)
_cod_data_source_file ic060810xsi20060511_101831.cif
_cod_data_source_block '__6-MeO-TQEN-55-1'
_cod_original_formula_sum 'C46 H44 N6 O4 '
_cod_database_code 4350410

loop_
_symmetry_equiv_pos_site_id
_symmetry_equiv_pos_as_xyz
1 +X,+Y,+Z
2 -X,+Y,1/2-Z
3 -X,-Y,-Z
4 +X,-Y,1/2+Z
5 1/2+X,1/2+Y,+Z
6 1/2-X,1/2+Y,1/2-Z
7 1/2-X,1/2-Y,-Z
8 1/2+X,1/2-Y,1/2+Z

loop_
_atom_site_label
_atom_site_type_symbol
_atom_site_fract_x
_atom_site_fract_y
_atom_site_fract_z
_atom_site_U_iso_or_equiv
_atom_site_adp_type
_atom_site_occupancy
_atom_site_symmetry_multiplicity
_atom_site_calc_flag
O(1) O 1.16408(10) 0.52495(9) 0.99708(5) 0.0455(3) Uani 1.00 1 d
O(2) O 0.36219(8) 0.43714(9) 0.59010(5) 0.0380(3) Uani 1.00 1 d
N(1) N 0.87434(9) 0.09167(10) 0.75755(5) 0.0288(3) Uani 1.00 1 d
N(2) N 0.92737(10) 0.20912(10) 0.88791(5) 0.0326(3) Uani 1.00 1 d
N(3) N 0.62570(9) 0.13792(9) 0.69554(5) 0.0275(3) Uani 1.00 1 d
C(1) C 0.95991(11) 0.01616(12) 0.77162(6) 0.0292(3) Uani 1.00 1 d
C(2) C 0.82885(12) 0.12910(13) 0.80747(7) 0.0348(3) Uani 1.00 1 d
C(3) C 0.89365(11) 0.21774(12) 0.83466(6) 0.0318(3) Uani 1.00 1 d
C(4) C 0.91274(13) 0.30711(13) 0.80254(7) 0.0368(3) Uani 1.00 1 d
C(5) C 0.9680(1) 0.38944(13) 0.82670(7) 0.0373(4) Uani 1.00 1 d
C(6) C 1.06785(13) 0.46511(12) 0.91107(6) 0.0342(3) Uani 1.00 1 d
C(7) C 1.10462(13) 0.45360(12) 0.96582(7) 0.0360(3) Uani 1.00 1 d
C(8) C 1.0818(1) 0.36139(13) 0.99514(7) 0.0403(4) Uani 1.00 1 d
C(9) C 1.0236(1) 0.28311(13) 0.96922(7) 0.0389(4) Uani 1.00 1 d
C(10) C 0.98425(12) 0.29135(11) 0.91236(6) 0.0310(3) Uani 1.00 1 d
C(11) C 1.00723(12) 0.38360(11) 0.88350(6) 0.0310(3) Uani 1.00 1 d
C(12) C 1.1970(2) 0.6163(2) 0.96953(10) 0.0543(5) Uani 1.00 1 d
C(13) C 0.79210(11) 0.04711(12) 0.71745(7) 0.0313(3) Uani 1.00 1 d
C(14) C 0.72710(11) 0.13236(11) 0.68758(6) 0.0293(3) Uani 1.00 1 d
C(15) C 0.77558(12) 0.20301(13) 0.65267(7) 0.0364(3) Uani 1.00 1 d
C(16) C 0.71683(12) 0.27869(13) 0.62455(7) 0.0359(3) Uani 1.00 1 d
C(17) C 0.53974(12) 0.36287(12) 0.60330(6) 0.0300(3) Uani 1.00 1 d
C(18) C 0.43476(11) 0.36671(11) 0.61279(6) 0.0295(3) Uani 1.00 1 d
C(19) C 0.39361(11) 0.29482(12) 0.64972(6) 0.0316(3) Uani 1.00 1 d
C(20) C 0.45695(11) 0.22101(12) 0.67665(6) 0.0303(3) Uani 1.00 1 d
C(21) C 0.56564(10) 0.21444(11) 0.66772(6) 0.0262(3) Uani 1.00 1 d
C(22) C 0.60704(11) 0.28667(11) 0.63110(6) 0.0278(3) Uani 1.00 1 d
C(23) C 0.3980(2) 0.5145(2) 0.55376(8) 0.0441(4) Uani 1.00 1 d
H(1) H 0.9322(13) -0.058(1) 0.7756(7) 0.034(4) Uiso 1.00 1 c
H(2) H 0.9962(13) 0.0366(13) 0.8091(7) 0.032(4) Uiso 1.00 1 c
H(3) H 0.821(1) 0.070(2) 0.8357(8) 0.043(5) Uiso 1.00 1 c
H(4) H 0.756(1) 0.157(1) 0.7936(7) 0.041(5) Uiso 1.00 1 c
H(5) H 0.887(1) 0.308(1) 0.7622(8) 0.042(5) Uiso 1.00 1 c
H(6) H 0.983(1) 0.452(1) 0.8059(8) 0.040(5) Uiso 1.00 1 c
H(7) H 1.082(1) 0.530(1) 0.8892(7) 0.041(5) Uiso 1.00 1 c
H(8) H 1.110(2) 0.356(2) 1.0348(8) 0.050(5) Uiso 1.00 1 c
H(9) H 1.007(1) 0.219(2) 0.9889(7) 0.042(5) Uiso 1.00 1 c
H(10) H 1.134(2) 0.658(2) 0.9542(9) 0.055(6) Uiso 1.00 1 c
H(11) H 1.243(2) 0.598(2) 0.9384(10) 0.068(7) Uiso 1.00 1 c
H(12) H 1.239(2) 0.656(2) 0.9995(10) 0.071(7) Uiso 1.00 1 c
H(13) H 0.743(1) -0.004(1) 0.7359(7) 0.035(4) Uiso 1.00 1 c
H(14) H 0.8275(13) 0.0056(13) 0.6895(7) 0.034(4) Uiso 1.00 1 c
H(15) H 0.852(1) 0.195(1) 0.6489(7) 0.041(5) Uiso 1.00 1 c
H(16) H 0.748(1) 0.328(2) 0.5991(8) 0.044(5) Uiso 1.00 1 c
H(17) H 0.5704(13) 0.4144(13) 0.5788(7) 0.034(4) Uiso 1.00 1 c
H(18) H 0.318(1) 0.300(1) 0.6552(7) 0.039(5) Uiso 1.00 1 c
H(19) H 0.4285(13) 0.1711(13) 0.7023(7) 0.034(4) Uiso 1.00 1 c
H(20) H 0.338(2) 0.561(2) 0.5449(9) 0.057(6) Uiso 1.00 1 c
H(21) H 0.420(2) 0.479(2) 0.5187(8) 0.048(5) Uiso 1.00 1 c
H(22) H 0.461(2) 0.556(2) 0.5721(9) 0.059(6) Uiso 1.00 1 c

loop_
_atom_site_aniso_label
_atom_site_aniso_U_11
_atom_site_aniso_U_22
_atom_site_aniso_U_33
_atom_site_aniso_U_12
_atom_site_aniso_U_13
_atom_site_aniso_U_23
O(1) 0.0512(7) 0.0375(6) 0.0451(7) -0.0049(5) -0.0090(5) -0.0033(5)
O(2) 0.0324(6) 0.0415(6) 0.0401(6) 0.0042(5) 0.0031(5) 0.0094(5)
N(1) 0.0209(5) 0.0331(6) 0.0324(6) 0.0011(5) 0.0024(4) -0.0058(5)
N(2) 0.0330(6) 0.0326(7) 0.0330(6) 0.0030(5) 0.0066(5) -0.0034(5)
N(3) 0.0226(5) 0.0288(6) 0.0313(6) -0.0026(5) 0.0035(4) -0.0037(5)
C(1) 0.0230(7) 0.0294(7) 0.0356(8) 0.0006(5) 0.0042(6) 0.0026(6)
C(2) 0.0249(7) 0.0423(9) 0.0379(8) -0.0003(6) 0.0065(6) -0.0077(7)
C(3) 0.0272(7) 0.0334(8) 0.0355(7) 0.0060(6) 0.0058(6) -0.0058(6)
C(4) 0.0399(8) 0.0364(8) 0.0328(8) 0.0075(7) -0.0021(6) -0.0016(6)
C(5) 0.0463(9) 0.0309(8) 0.0342(8) 0.0057(7) 0.0008(7) 0.0027(6)
C(6) 0.0385(8) 0.0291(7) 0.0349(8) 0.0039(6) 0.0032(6) -0.0009(6)
C(7) 0.0369(8) 0.0314(8) 0.0389(8) 0.0048(6) -0.0004(6) -0.0055(6)
C(8) 0.0510(10) 0.0368(8) 0.0319(8) 0.0036(7) -0.0018(7) -0.0006(6)
C(9) 0.0521(10) 0.0319(8) 0.0325(8) 0.0030(7) 0.0034(7) 0.0018(6)
C(10) 0.0325(7) 0.0288(7) 0.0320(7) 0.0057(6) 0.0044(6) -0.0021(6)
C(11) 0.0330(7) 0.0277(7) 0.0322(7) 0.0076(6) 0.0032(6) -0.0015(6)
C(12) 0.0623(13) 0.0407(10) 0.0578(12) -0.0100(9) -0.0044(10) -0.0018(9)
C(13) 0.0242(7) 0.0313(7) 0.0382(8) -0.0003(6) 0.0019(6) -0.0059(6)
C(14) 0.0248(7) 0.0322(7) 0.0311(7) -0.0017(5) 0.0027(5) -0.0059(6)
C(15) 0.0225(7) 0.0461(9) 0.0417(8) -0.0023(6) 0.0078(6) 0.0015(7)
C(16) 0.0278(7) 0.0447(9) 0.0363(8) -0.0045(6) 0.0084(6) 0.0038(7)
C(17) 0.0303(7) 0.0339(7) 0.0260(7) -0.0040(6) 0.0040(5) 0.0017(6)
C(18) 0.0296(7) 0.0309(7) 0.0273(7) -0.0002(6) -0.0006(5) -0.0006(5)
C(19) 0.0231(7) 0.0366(8) 0.0357(8) -0.0010(6) 0.0053(6) 0.0006(6)
C(20) 0.0251(7) 0.0331(7) 0.0334(7) -0.0029(6) 0.0062(6) 0.0014(6)
C(21) 0.0241(6) 0.0278(7) 0.0271(6) -0.0014(5) 0.0032(5) -0.0041(5)
C(22) 0.0247(6) 0.0336(7) 0.0257(6) -0.0048(6) 0.0048(5) -0.0032(5)
C(23) 0.0424(9) 0.0414(9) 0.0476(10) -0.0004(8) 0.0005(8) 0.0137(8)

loop_
_atom_type_symbol
_atom_type_description
_atom_type_scat_dispersion_real
_atom_type_scat_dispersion_imag
_atom_type_scat_source
C C 0.003 0.002
;
International Tables for Crystallography
(1992, Vol. C, Tables 4.2.6.8 and 6.1.1.4)
;
H H 0.000 0.000
;
International Tables for Crystallography
(1992, Vol. C, Table 6.1.1.4)
;
N N 0.006 0.003
;
International Tables for Crystallography
(1992, Vol. C, Tables 4.2.6.8 and 6.1.1.4)
;
O O 0.011 0.006
;
International Tables for Crystallography
(1992, Vol. C, Tables 4.2.6.8 and 6.1.1.4)
;

loop_
_geom_angle_atom_site_label_1
_geom_angle_atom_site_label_2
_geom_angle_atom_site_label_3
_geom_angle
O(1) C(7) C(6) 125.6(1)
O(1) C(7) C(8) 114.0(1)
C(12) O(1) C(7) 117.3(1)
O(2) C(18) C(17) 125.7(1)
O(2) C(18) C(19) 113.9(1)
C(23) O(2) C(18) 117.5(1)
C(2) N(1) C(1) 111.4(1)
C(13) N(1) C(1) 111.1(1)
N(1) C(2) C(3) 111.1(1)
C(13) N(1) C(2) 111.0(1)
N(1) C(13) C(14) 110.9(1)
N(2) C(3) C(2) 118.2(1)
N(2) C(3) C(4) 123.1(1)
C(10) N(2) C(3) 117.5(1)
N(2) C(10) C(9) 118.7(1)
N(2) C(10) C(11) 123.3(1)
N(3) C(14) C(13) 117.6(1)
N(3) C(14) C(15) 122.6(1)
C(21) N(3) C(14) 117.9(1)
N(3) C(21) C(20) 117.9(1)
N(3) C(21) C(22) 123.2(1)
C(2) C(3) C(4) 118.7(1)
C(3) C(4) C(5) 119.7(1)
C(4) C(5) C(11) 119.5(2)
C(5) C(11) C(6) 122.6(1)
C(5) C(11) C(10) 116.9(1)
C(6) C(7) C(8) 120.4(1)
C(11) C(6) C(7) 119.5(1)
C(6) C(11) C(10) 120.5(1)
C(7) C(8) C(9) 120.5(2)
C(8) C(9) C(10) 121.0(2)
C(9) C(10) C(11) 118.0(1)
C(13) C(14) C(15) 119.7(1)
C(14) C(15) C(16) 120.1(1)
C(15) C(16) C(22) 119.3(1)
C(16) C(22) C(17) 123.2(1)
C(16) C(22) C(21) 116.9(1)
C(17) C(18) C(19) 120.4(1)
C(22) C(17) C(18) 119.5(1)
C(17) C(22) C(21) 120.0(1)
C(18) C(19) C(20) 120.9(1)
C(19) C(20) C(21) 120.3(1)
C(20) C(21) C(22) 118.9(1)
O(1) C(12) H(10) 110(1)
O(1) C(12) H(11) 111(1)
O(1) C(12) H(12) 103(1)
O(2) C(23) H(20) 105(1)
O(2) C(23) H(21) 109(1)
O(2) C(23) H(22) 112(1)
N(1) C(1) H(1) 112.3(9)
N(1) C(1) H(2) 107.5(9)
N(1) C(2) H(3) 112(1)
N(1) C(2) H(4) 105(1)
N(1) C(13) H(13) 112.2(9)
N(1) C(13) H(14) 108.3(9)
H(2) C(1) H(1) 106(1)
H(3) C(2) C(3) 110(1)
H(4) C(2) C(3) 108(1)
H(4) C(2) H(3) 109(1)
C(3) C(4) H(5) 119(1)
H(5) C(4) C(5) 121(1)
C(4) C(5) H(6) 121(1)
H(6) C(5) C(11) 118(1)
H(7) C(6) C(7) 122(1)
H(7) C(6) C(11) 118(1)
C(7) C(8) H(8) 117(1)
H(8) C(8) C(9) 121(1)
C(8) C(9) H(9) 121(1)
H(9) C(9) C(10) 117(1)
H(11) C(12) H(10) 109(1)
H(12) C(12) H(10) 110(1)
H(12) C(12) H(11) 110(1)
H(13) C(13) C(14) 110(1)
H(14) C(13) C(14) 108(1)
H(14) C(13) H(13) 106(1)
C(14) C(15) H(15) 118(1)
H(15) C(15) C(16) 121(1)
C(15) C(16) H(16) 121(1)
H(16) C(16) C(22) 118(1)
H(17) C(17) C(18) 121(1)
H(17) C(17) C(22) 119.0(9)
C(18) C(19) H(18) 117(1)
H(18) C(19) C(20) 121(1)
C(19) C(20) H(19) 120(1)
H(19) C(20) C(21) 118(1)
H(21) C(23) H(20) 111(1)
H(22) C(23) H(20) 109(1)
H(22) C(23) H(21) 108(1)

loop_
_geom_bond_atom_site_label_1
_geom_bond_atom_site_label_2
_geom_bond_distance
O(1) C(7) 1.361(2)
O(1) C(12) 1.424(3)
O(2) C(18) 1.361(2)
O(2) C(23) 1.425(2)
N(1) C(1) 1.465(2)
N(1) C(2) 1.467(2)
N(1) C(13) 1.466(2)
N(2) C(3) 1.319(2)
N(2) C(10) 1.372(2)
N(3) C(14) 1.320(2)
N(3) C(21) 1.372(2)
C(2) C(3) 1.509(2)
C(3) C(4) 1.413(2)
C(4) C(5) 1.361(2)
C(5) C(11) 1.414(2)
C(6) C(7) 1.366(2)
C(6) C(11) 1.419(2)
C(7) C(8) 1.417(2)
C(8) C(9) 1.357(2)
C(9) C(10) 1.418(2)
C(10) C(11) 1.412(2)
C(13) C(14) 1.504(2)
C(14) C(15) 1.415(2)
C(15) C(16) 1.359(2)
C(16) C(22) 1.420(2)
C(17) C(18) 1.373(2)
C(17) C(22) 1.417(2)
C(18) C(19) 1.414(2)
C(19) C(20) 1.360(2)
C(20) C(21) 1.418(2)
C(21) C(22) 1.413(2)
C(1) H(1) 1.02(2)
C(1) H(2) 1.01(2)
C(2) H(3) 1.03(2)
C(2) H(4) 1.02(2)
C(4) H(5) 1.00(2)
C(5) H(6) 0.97(2)
C(6) H(7) 1.01(2)
C(8) H(8) 0.99(2)
C(9) H(9) 0.98(2)
C(12) H(10) 0.99(2)
C(12) H(11) 1.02(2)
C(12) H(12) 0.99(2)
C(13) H(13) 1.03(2)
C(13) H(14) 1.00(2)
C(15) H(15) 0.99(2)
C(16) H(16) 0.99(2)
C(17) H(17) 0.99(2)
C(19) H(18) 0.98(2)
C(20) H(19) 0.98(2)
C(23) H(20) 0.98(2)
C(23) H(21) 1.03(2)
C(23) H(22) 1.02(2)
H(12) C(12) 0.99(2)
H(18) C(19) 0.98(2)

loop_
_geom_contact_atom_site_label_1
_geom_contact_atom_site_label_2
_geom_contact_distance
_geom_contact_site_symmetry_2
O(1) O(2) 3.236(2) 66504
O(1) C(6) 2.426(2) .
O(1) C(8) 2.330(2) .
O(1) C(9) 3.590(2) .
O(1) C(23) 3.181(2) 66504
O(2) O(1) 3.236(2) 46404
O(2) C(12) 3.482(3) 46404
O(2) C(13) 3.572(2) 45505
O(2) C(17) 2.433(2) .
O(2) C(19) 2.326(2) .
O(2) C(20) 3.593(2) .
N(1) N(2) 3.492(2) .
N(1) N(3) 3.405(2) .
N(1) C(3) 2.454(2) .
N(1) C(4) 2.976(2) .
N(1) C(14) 2.447(2) .
N(1) C(15) 3.062(2) .
N(2) C(2) 2.428(2) .
N(2) C(4) 2.403(2) .
N(2) C(5) 2.808(2) .
N(2) C(9) 2.400(2) .
N(2) C(11) 2.450(2) .
N(2) C(23) 3.524(2) 64606
N(3) C(2) 3.547(2) .
N(3) C(5) 3.407(2) 64606
N(3) C(13) 2.418(2) .
N(3) C(15) 2.400(2) .
N(3) C(16) 2.809(2) .
N(3) C(20) 2.390(2) .
N(3) C(20) 3.520(2) 65602
N(3) C(22) 2.450(2) .
C(1) C(2) 2.422(2) .
C(1) C(3) 3.143(2) .
C(1) C(13) 2.417(2) .
C(1) C(17) 3.598(2) 64606
C(1) C(18) 3.532(2) 64606
C(2) C(4) 2.514(2) .
C(2) C(13) 2.416(2) .
C(2) C(14) 3.052(2) .
C(3) C(5) 2.398(2) .
C(3) C(9) 3.594(2) .
C(3) C(10) 2.301(2) .
C(3) C(11) 2.757(2) .
C(4) C(10) 2.725(2) .
C(4) C(11) 2.397(2) .
C(5) N(3) 3.407(2) 65606
C(5) C(6) 2.485(2) .
C(5) C(10) 2.409(2) .
C(6) C(8) 2.415(2) .
C(6) C(9) 2.798(2) .
C(6) C(10) 2.457(2) .
C(6) C(12) 2.817(3) .
C(7) C(9) 2.409(2) .
C(7) C(10) 2.808(2) .
C(7) C(11) 2.406(2) .
C(7) C(12) 2.379(3) .
C(8) C(10) 2.416(2) .
C(8) C(11) 2.783(2) .
C(9) C(11) 2.426(2) .
C(12) O(2) 3.482(3) 66504
C(12) C(23) 3.520(3) 66504
C(13) O(2) 3.572(2) 54505
C(13) C(15) 2.525(2) .
C(14) C(16) 2.403(2) .
C(14) C(20) 3.591(2) .
C(14) C(21) 2.306(2) .
C(14) C(22) 2.763(2) .
C(15) C(21) 2.725(2) .
C(15) C(22) 2.399(2) .
C(16) C(17) 2.495(2) .
C(16) C(21) 2.414(2) .
C(17) C(1) 3.598(2) 65606
C(17) C(19) 2.419(2) .
C(17) C(20) 2.807(2) .
C(17) C(21) 2.451(2) .
C(17) C(23) 2.824(2) .
C(18) C(1) 3.532(2) 65606
C(18) C(20) 2.413(2) .
C(18) C(21) 2.801(2) .
C(18) C(22) 2.411(2) .
C(18) C(23) 2.381(2) .
C(19) C(21) 2.410(2) .
C(19) C(22) 2.788(2) .
C(20) N(3) 3.520(2) 65602
C(20) C(22) 2.438(2) .
C(23) O(1) 3.181(2) 46404
C(23) N(2) 3.524(2) 65606
C(23) C(12) 3.520(3) 46404
O(1) H(7) 2.71(2) .
O(1) H(8) 2.46(2) .
O(1) H(10) 2.00(2) .
O(1) H(11) 2.03(2) .
O(1) H(12) 1.92(2) .
O(1) H(20) 2.62(2) 66504
O(1) H(21) 3.24(2) 66504
O(2) H(2) 3.14(2) 65606
O(2) H(12) 2.82(2) 46404
O(2) H(14) 2.63(2) 45505
O(2) H(15) 3.59(2) 45505
O(2) H(17) 2.70(2) .
O(2) H(18) 2.45(2) .
O(2) H(20) 1.93(2) .
O(2) H(21) 2.01(2) .
O(2) H(22) 2.04(2) .
N(1) H(1) 2.08(2) .
N(1) H(2) 2.01(2) .
N(1) H(3) 2.09(2) .
N(1) H(4) 1.99(2) .
N(1) H(5) 2.77(2) .
N(1) H(13) 2.09(2) .
N(1) H(14) 2.02(2) .
N(1) H(15) 2.93(2) .
N(2) H(2) 3.09(2) .
N(2) H(3) 2.50(2) .
N(2) H(4) 3.06(2) .
N(2) H(5) 3.28(2) .
N(2) H(9) 2.55(2) .
N(2) H(11) 3.09(2) 44505
N(2) H(18) 3.39(2) 65602
N(2) H(22) 2.54(2) 64606
N(3) H(4) 2.76(2) .
N(3) H(6) 2.74(2) 64606
N(3) H(7) 3.46(2) 64606
N(3) H(13) 2.49(2) .
N(3) H(14) 3.08(2) .
N(3) H(15) 3.27(2) .
N(3) H(19) 2.56(2) .
N(3) H(19) 2.66(2) 65602
C(1) H(3) 2.55(2) .
C(1) H(4) 3.24(2) .
C(1) H(13) 2.81(2) .
C(1) H(14) 2.47(2) .
C(2) H(1) 2.87(2) .
C(2) H(2) 2.42(2) .
C(2) H(5) 2.67(2) .
C(2) H(11) 3.47(2) 44505
C(2) H(13) 2.59(2) .
C(2) H(14) 3.25(2) .
C(2) H(18) 3.06(2) 65602
C(2) H(19) 3.29(2) 65602
C(3) H(2) 2.75(2) .
C(3) H(3) 2.10(2) .
C(3) H(4) 2.07(2) .
C(3) H(5) 2.09(2) .
C(3) H(6) 3.29(2) .
C(3) H(18) 2.91(2) 65602
C(3) H(22) 3.45(2) 64606
C(4) H(3) 3.37(2) .
C(4) H(4) 2.75(2) .
C(4) H(6) 2.05(2) .
C(4) H(13) 3.19(2) 65606
C(4) H(18) 3.19(2) 65602
C(5) H(5) 2.06(2) .
C(5) H(7) 2.67(2) .
C(5) H(13) 3.24(2) 65606
C(6) H(6) 2.67(2) .
C(6) H(8) 3.29(2) .
C(6) H(10) 2.77(2) .
C(6) H(11) 2.81(2) .
C(7) H(7) 2.08(2) .
C(7) H(8) 2.07(2) .
C(7) H(9) 3.30(2) .
C(7) H(10) 2.65(2) .
C(7) H(11) 2.66(2) .
C(7) H(12) 3.16(2) .
C(7) H(20) 3.36(2) 66504
C(8) H(7) 3.34(2) .
C(8) H(9) 2.04(2) .
C(8) H(20) 3.49(2) 66504
C(9) H(8) 2.06(2) .
C(9) H(20) 3.36(2) 64606
C(9) H(22) 3.07(2) 64606
C(10) H(6) 3.29(2) .
C(10) H(7) 3.35(2) .
C(10) H(8) 3.32(2) .
C(10) H(9) 2.06(2) .
C(10) H(22) 3.09(2) 64606
C(11) H(5) 3.31(2) .
C(11) H(6) 2.06(2) .
C(11) H(7) 2.09(2) .
C(11) H(9) 3.30(2) .
C(12) H(7) 2.56(2) .
C(12) H(20) 3.31(2) 66504
C(12) H(21) 3.20(2) 66504
C(13) H(1) 2.54(2) .
C(13) H(2) 3.24(2) .
C(13) H(3) 2.86(2) .
C(13) H(4) 2.39(2) .
C(13) H(15) 2.67(2) .
C(13) H(18) 3.52(2) 54505
C(14) H(4) 2.57(2) .
C(14) H(5) 3.41(2) .
C(14) H(6) 3.53(2) 64606
C(14) H(13) 2.10(2) .
C(14) H(14) 2.05(2) .
C(14) H(15) 2.08(2) .
C(14) H(16) 3.32(2) .
C(14) H(19) 3.50(2) 65602
C(15) H(4) 3.49(2) .
C(15) H(5) 3.17(2) .
C(15) H(8) 3.45(2) 45408
C(15) H(13) 3.37(2) .
C(15) H(14) 2.73(2) .
C(15) H(16) 2.06(2) .
C(15) H(20) 3.33(2) 54505
C(16) H(8) 2.99(2) 45408
C(16) H(15) 2.05(2) .
C(16) H(17) 2.69(2) .
C(17) H(1) 3.08(2) 65606
C(17) H(2) 3.13(2) 65606
C(17) H(3) 3.42(2) 65606
C(17) H(8) 3.41(2) 45408
C(17) H(9) 2.94(2) 45408
C(17) H(16) 2.69(2) .
C(17) H(18) 3.29(2) .
C(17) H(21) 2.83(2) .
C(17) H(22) 2.74(2) .
C(18) H(1) 3.18(2) 65606
C(18) H(2) 2.95(2) 65606
C(18) H(9) 3.40(2) 45408
C(18) H(10) 3.19(2) 64606
C(18) H(12) 3.52(2) 46404
C(18) H(14) 2.99(2) 45505
C(18) H(17) 2.07(2) .
C(18) H(18) 2.06(2) .
C(18) H(19) 3.31(2) .
C(18) H(20) 3.16(2) .
C(18) H(21) 2.67(2) .
C(18) H(22) 2.64(2) .
C(19) H(1) 3.56(2) 45505
C(19) H(1) 3.29(2) 65606
C(19) H(2) 3.49(2) 65606
C(19) H(4) 3.01(2) 65602
C(19) H(7) 3.53(2) 64606
C(19) H(10) 3.05(2) 64606
C(19) H(14) 3.00(2) 45505
C(19) H(17) 3.32(2) .
C(19) H(19) 2.05(2) .
C(20) H(1) 3.30(2) 65606
C(20) H(4) 2.97(2) 65602
C(20) H(6) 3.53(2) 64606
C(20) H(7) 2.93(2) 64606
C(20) H(10) 3.36(2) 64606
C(20) H(18) 2.05(2) .
C(20) H(19) 3.20(2) 65602
C(21) H(1) 3.20(2) 65606
C(21) H(6) 3.47(2) 64606
C(21) H(7) 3.23(2) 64606
C(21) H(8) 3.43(2) 45408
C(21) H(16) 3.31(2) .
C(21) H(17) 3.34(2) .
C(21) H(18) 3.31(2) .
C(21) H(19) 2.08(2) .
C(21) H(19) 3.18(2) 65602
C(22) H(1) 3.08(2) 65606
C(22) H(8) 2.96(2) 45408
C(22) H(9) 3.54(2) 45408
C(22) H(15) 3.30(2) .
C(22) H(16) 2.09(2) .
C(22) H(17) 2.08(2) .
C(22) H(19) 3.32(2) .
C(23) H(2) 3.46(2) 65606
C(23) H(9) 3.09(2) 65606
C(23) H(11) 3.55(2) 46404
C(23) H(12) 3.16(2) 46404
C(23) H(14) 3.49(2) 45505
C(23) H(15) 3.35(2) 45505
C(23) H(17) 2.55(2) .
C(23) H(17) 3.39(2) 66603
C(23) H(21) 3.03(2) 66603
H(1) C(17) 3.08(2) 64606
H(1) C(18) 3.18(2) 64606
H(1) C(19) 3.56(2) 54505
H(1) C(19) 3.29(2) 64606
H(1) C(20) 3.30(2) 64606
H(1) C(21) 3.20(2) 64606
H(1) C(22) 3.08(2) 64606
H(2) O(2) 3.14(2) 64606
H(2) C(17) 3.13(2) 64606
H(2) C(18) 2.95(2) 64606
H(2) C(19) 3.49(2) 64606
H(2) C(23) 3.46(2) 64606
H(3) C(17) 3.42(2) 64606
H(4) C(19) 3.01(2) 65602
H(4) C(20) 2.97(2) 65602
H(6) N(3) 2.74(2) 65606
H(6) C(14) 3.53(2) 65606
H(6) C(20) 3.53(2) 65606
H(6) C(21) 3.47(2) 65606
H(7) N(3) 3.46(2) 65606
H(7) C(19) 3.53(2) 65606
H(7) C(20) 2.93(2) 65606
H(7) C(21) 3.23(2) 65606
H(8) C(15) 3.45(2) 55508
H(8) C(16) 2.99(2) 55508
H(8) C(17) 3.41(2) 55508
H(8) C(21) 3.43(2) 55508
H(8) C(22) 2.96(2) 55508
H(9) C(17) 2.94(2) 55508
H(9) C(18) 3.40(2) 55508
H(9) C(22) 3.54(2) 55508
H(9) C(23) 3.09(2) 64606
H(10) C(18) 3.19(2) 65606
H(10) C(19) 3.05(2) 65606
H(10) C(20) 3.36(2) 65606
H(11) N(2) 3.09(2) 55505
H(11) C(2) 3.47(2) 55505
H(11) C(23) 3.55(2) 66504
H(12) O(1) 1.92(2) .
H(12) O(2) 2.82(2) 66504
H(12) C(7) 3.16(2) .
H(12) C(18) 3.52(2) 66504
H(12) C(23) 3.16(2) 66504
H(13) C(4) 3.19(2) 64606
H(13) C(5) 3.24(2) 64606
H(14) O(2) 2.63(2) 54505
H(14) C(18) 2.99(2) 54505
H(14) C(19) 3.00(2) 54505
H(14) C(23) 3.49(2) 54505
H(15) O(2) 3.59(2) 54505
H(15) C(23) 3.35(2) 54505
H(17) C(23) 3.39(2) 66603
H(18) O(2) 2.45(2) .
H(18) N(2) 3.39(2) 65602
H(18) C(2) 3.06(2) 65602
H(18) C(3) 2.91(2) 65602
H(18) C(4) 3.19(2) 65602
H(18) C(13) 3.52(2) 45505
H(18) C(17) 3.29(2) .
H(18) C(18) 2.06(2) .
H(18) C(20) 2.05(2) .
H(18) C(21) 3.31(2) .
H(19) N(3) 2.66(2) 65602
H(19) C(2) 3.29(2) 65602
H(19) C(14) 3.50(2) 65602
H(19) C(20) 3.20(2) 65602
H(19) C(21) 3.18(2) 65602
H(20) O(1) 2.62(2) 46404
H(20) C(7) 3.36(2) 46404
H(20) C(8) 3.49(2) 46404
H(20) C(9) 3.36(2) 65606
H(20) C(12) 3.31(2) 46404
H(20) C(15) 3.33(2) 45505
H(21) O(1) 3.24(2) 46404
H(21) C(12) 3.20(2) 46404
H(21) C(23) 3.03(2) 66603
H(22) N(2) 2.54(2) 65606
H(22) C(3) 3.45(2) 65606
H(22) C(9) 3.07(2) 65606
H(22) C(10) 3.09(2) 65606

loop_
_geom_torsion_atom_site_label_1
_geom_torsion_atom_site_label_2
_geom_torsion_atom_site_label_3
_geom_torsion_atom_site_label_4
_geom_torsion
C(12) O(1) C(7) C(6) -4.6(2)
C(12) O(1) C(7) C(8) 175.4(1)
C(23) O(2) C(18) C(17) -0.7(2)
C(23) O(2) C(18) C(19) 178.0(1)
C(1) N(1) C(2) C(3) 83.4(1)
C(13) N(1) C(2) C(3) -152.1(1)
C(1) N(1) C(13) C(14) -159.3(1)
C(2) N(1) C(13) C(14) 76.1(2)
C(10) N(2) C(3) C(2) -178.6(1)
C(10) N(2) C(3) C(4) -0.5(2)
C(3) N(2) C(10) C(9) -178.5(1)
C(3) N(2) C(10) C(11) 0.4(2)
C(21) N(3) C(14) C(13) -179.0(1)
C(21) N(3) C(14) C(15) 1.3(2)
C(14) N(3) C(21) C(20) -179.4(1)
C(14) N(3) C(21) C(22) 0.2(2)
N(1) C(2) C(3) N(2) -126.5(2)
N(1) C(2) C(3) C(4) 55.4(2)
N(2) C(3) C(4) C(5) -0.2(3)
C(2) C(3) C(4) C(5) 177.8(1)
C(3) C(4) C(5) C(11) 1.1(3)
C(4) C(5) C(11) C(6) 178.3(2)
C(4) C(5) C(11) C(10) -1.2(2)
C(11) C(6) C(7) O(1) 179.5(2)
C(11) C(6) C(7) C(8) -0.5(3)
C(7) C(6) C(11) C(5) -179.0(2)
C(7) C(6) C(11) C(10) 0.4(2)
O(1) C(7) C(8) C(9) -179.7(2)
C(6) C(7) C(8) C(9) 0.3(3)
C(7) C(8) C(9) C(10) 0.1(2)
C(8) C(9) C(10) N(2) 178.9(2)
C(8) C(9) C(10) C(11) -0.1(2)
N(2) C(10) C(11) C(5) 0.4(2)
N(2) C(10) C(11) C(6) -179.1(2)
C(9) C(10) C(11) C(5) 179.4(1)
C(9) C(10) C(11) C(6) -0.1(2)
N(1) C(13) C(14) N(3) -115.5(1)
N(1) C(13) C(14) C(15) 64.3(2)
N(3) C(14) C(15) C(16) -1.8(2)
C(13) C(14) C(15) C(16) 178.5(1)
C(14) C(15) C(16) C(22) 0.7(2)
C(15) C(16) C(22) C(17) -179.8(1)
C(15) C(16) C(22) C(21) 0.7(2)
C(22) C(17) C(18) O(2) 178.3(1)
C(22) C(17) C(18) C(19) -0.4(2)
C(18) C(17) C(22) C(16) -178.7(1)
C(18) C(17) C(22) C(21) 0.8(2)
O(2) C(18) C(19) C(20) -178.6(1)
C(17) C(18) C(19) C(20) 0.3(2)
C(18) C(19) C(20) C(21) -0.5(2)
C(19) C(20) C(21) N(3) -179.4(1)
C(19) C(20) C(21) C(22) 0.9(2)
N(3) C(21) C(22) C(16) -1.2(2)
N(3) C(21) C(22) C(17) 179.3(1)
C(20) C(21) C(22) C(16) 178.5(1)
C(20) C(21) C(22) C(17) -1.1(2)
